data_7207795
loop_
_publ_author_name
'Basu, Arghya'
'Das, Gopal'

_publ_section_title
;
 Amidothiourea as a potential receptor for organic bases by resonance
 assisted low barrier hydrogen bond formation: Structure and Hirshfeld
 surface analysis
;
_journal_issue 9
_journal_name_full CrystEngComm
_journal_page_first 3306
_journal_paper_doi 10.1039/c2ce06541j
_journal_volume 14
_journal_year 2012
_chemical_formula_sum 'C24 H28 N6 O5 S'
_chemical_formula_weight 512.59
_chemical_name_systematic
;
?
;
_space_group_IT_number 14
_symmetry_cell_setting monoclinic
_symmetry_space_group_name_Hall '-P 2ybc'
_symmetry_space_group_name_H-M 'P 1 21/c 1'
_atom_sites_solution_hydrogens geom
_atom_sites_solution_primary direct
_atom_sites_solution_secondary difmap
_audit_creation_method SHELXL-97
_cell_angle_alpha 90.00
_cell_angle_beta 118.108(8)
_cell_angle_gamma 90.00
_cell_formula_units_Z 4
_cell_length_a 12.6988(14)
_cell_length_b 15.4250(18)
_cell_length_c 14.7893(18)
_cell_measurement_reflns_used 2464
_cell_measurement_temperature 298(2)
_cell_measurement_theta_max 19.08
_cell_measurement_theta_min 2.19
_cell_volume 2555.3(5)
_computing_cell_refinement 'Bruker Smart'
_computing_data_collection 'Bruker Smart'
_computing_data_reduction 'Bruker SAINT'
_computing_molecular_graphics 'Bruker SHELXTL'
_computing_publication_material 'Bruker SHELXTL'
_computing_structure_refinement 'SHELXL-97 (Sheldrick, 1997)'
_computing_structure_solution 'SHELXS-97 (Sheldrick, 1990)'
_diffrn_ambient_temperature 298(2)
_diffrn_measured_fraction_theta_full 0.994
_diffrn_measured_fraction_theta_max 0.994
_diffrn_radiation_monochromator graphite
_diffrn_radiation_source 'fine-focus sealed tube'
_diffrn_radiation_type MoK\a
_diffrn_radiation_wavelength 0.71073
_diffrn_reflns_av_R_equivalents 0.1417
_diffrn_reflns_av_sigmaI/netI 0.2236
_diffrn_reflns_limit_h_max 16
_diffrn_reflns_limit_h_min -16
_diffrn_reflns_limit_k_max 20
_diffrn_reflns_limit_k_min -20
_diffrn_reflns_limit_l_max 19
_diffrn_reflns_limit_l_min -19
_diffrn_reflns_number 31806
_diffrn_reflns_theta_full 28.45
_diffrn_reflns_theta_max 28.45
_diffrn_reflns_theta_min 1.82
_exptl_absorpt_coefficient_mu 0.174
_exptl_absorpt_correction_T_max 0.958
_exptl_absorpt_correction_T_min 0.949
_exptl_absorpt_correction_type multi-scan
_exptl_absorpt_process_details 'SADABS (Sheldrick, 1997)'
_exptl_crystal_colour red
_exptl_crystal_density_diffrn 1.322
_exptl_crystal_density_method 'not measured'
_exptl_crystal_description block
_exptl_crystal_F_000 1080
_exptl_crystal_size_max 0.30
_exptl_crystal_size_mid 0.26
_exptl_crystal_size_min 0.24
_refine_diff_density_max 0.228
_refine_diff_density_min -0.214
_refine_diff_density_rms 0.041
_refine_ls_extinction_method none
_refine_ls_goodness_of_fit_ref 0.859
_refine_ls_hydrogen_treatment mixed
_refine_ls_matrix_type full
_refine_ls_number_parameters 332
_refine_ls_number_reflns 5774
_refine_ls_number_restraints 0
_refine_ls_restrained_S_all 0.859
_refine_ls_R_factor_all 0.2544
_refine_ls_R_factor_gt 0.0525
_refine_ls_shift/su_max 0.005
_refine_ls_shift/su_mean 0.000
_refine_ls_structure_factor_coef Fsqd
_refine_ls_weighting_details 'calc w=1/[\s^2^(Fo^2^)+(0.0589P)^2^+0.0000P] where P=(Fo^2^+2Fc^2^)/3'
_refine_ls_weighting_scheme calc
_refine_ls_wR_factor_gt 0.1145
_refine_ls_wR_factor_ref 0.1580
_reflns_number_gt 6385
_reflns_number_total 6402
_reflns_threshold_expression >2\s(I)
_cod_data_source_file c2ce06541j.txt
_cod_data_source_block Complex3
_cod_depositor_comments
;
The following automatic conversions were performed:

'_symmetry_cell_setting' value 'Monoclinic' changed to 'monoclinic'
according to /home/saulius/struct/CIF-dictionaries/cif_core.dic
dictionary named 'cif_core.dic' version 2.4.1 from
2010-06-29.

'_exptl_absorpt_correction_type' value 'Multi-scan'
changed to 'multi-scan' according to
/home/saulius/struct/CIF-dictionaries/cif_core.dic dictionary named
'cif_core.dic' version 2.4.1 from 2010-06-29.

Automatic conversion script
Id: cif_fix_values 1715 2011-07-08 13:25:40Z adriana 
;
_cod_original_sg_symbol_H-M P2(1)/c
_cod_database_code 7207795

loop_
_symmetry_equiv_pos_as_xyz
'x, y, z'
'-x, y+1/2, -z+1/2'
'-x, -y, -z'
'x, -y-1/2, z-1/2'

loop_
_atom_site_label
_atom_site_type_symbol
_atom_site_fract_x
_atom_site_fract_y
_atom_site_fract_z
_atom_site_U_iso_or_equiv
_atom_site_adp_type
_atom_site_occupancy
_atom_site_symmetry_multiplicity
_atom_site_calc_flag
_atom_site_refinement_flags
S1 S 0.51978(10) 0.22901(8) 0.53305(10) 0.0781(4) Uani 1 1 d .
O1 O 0.3844(2) 0.53001(15) 0.39136(18) 0.0528(7) Uani 1 1 d .
O5 O 0.1796(3) 0.8131(2) 0.3037(3) 0.0981(12) Uani 1 1 d .
O4 O -0.0031(3) 0.8230(2) 0.2717(2) 0.0900(11) Uani 1 1 d .
O2 O -0.1025(3) 0.4618(3) 0.3921(3) 0.0950(12) Uani 1 1 d .
O3 O -0.1891(3) 0.5871(3) 0.3517(3) 0.1128(14) Uani 1 1 d .
N5 N 0.0899(4) 0.7818(3) 0.2999(3) 0.0716(11) Uani 1 1 d .
N4 N -0.1067(4) 0.5380(3) 0.3682(3) 0.0793(13) Uani 1 1 d .
N3 N 0.2965(3) 0.4246(2) 0.4459(2) 0.0491(9) Uani 1 1 d .
N2 N 0.4007(3) 0.3750(2) 0.4765(2) 0.0543(9) Uani 1 1 d D
H2N H 0.4674 0.4000 0.4913 0.065 Uiso 1 1 calc RD
N1 N 0.2816(3) 0.2594(2) 0.4438(3) 0.0640(10) Uani 1 1 d D
H1N H 0.2285 0.2997 0.4240 0.077 Uiso 1 1 calc RD
C1 C 0.2358(4) 0.1749(3) 0.4308(3) 0.0574(11) Uani 1 1 d .
C2 C 0.2888(4) 0.1043(3) 0.4152(3) 0.0719(13) Uani 1 1 d D
H2 H 0.3618 0.1102 0.4155 0.086 Uiso 1 1 calc RD
C3 C 0.2339(5) 0.0217(3) 0.3986(3) 0.0818(15) Uani 1 1 d D
H3 H 0.2720 -0.0267 0.3900 0.098 Uiso 1 1 calc RD
C4 C 0.1256(5) 0.0130(3) 0.3953(3) 0.0829(16) Uani 1 1 d D
H4 H 0.0895 -0.0412 0.3829 0.100 Uiso 1 1 calc RD
C10 C 0.0680(5) 0.0839(3) 0.4101(3) 0.0668(13) Uani 1 1 d .
C9 C 0.1236(4) 0.1668(3) 0.4303(3) 0.0577(12) Uani 1 1 d .
C8 C 0.0642(4) 0.2362(3) 0.4478(3) 0.0653(13) Uani 1 1 d D
H8 H 0.1002 0.2905 0.4628 0.078 Uiso 1 1 calc RD
C7 C -0.0448(5) 0.2263(4) 0.4433(3) 0.0834(15) Uani 1 1 d D
H7 H -0.0821 0.2736 0.4551 0.100 Uiso 1 1 calc RD
C6 C -0.1008(5) 0.1449(4) 0.4210(4) 0.0926(18) Uani 1 1 d D
H6 H -0.1759 0.1387 0.4166 0.111 Uiso 1 1 calc RD
C5 C -0.0460(5) 0.0758(4) 0.4060(4) 0.0886(16) Uani 1 1 d D
H5 H -0.0832 0.0219 0.3927 0.106 Uiso 1 1 calc RD
C11 C 0.3957(4) 0.2881(3) 0.4824(3) 0.0534(11) Uani 1 1 d .
C12 C 0.3000(4) 0.4995(3) 0.4066(3) 0.0463(10) Uani 1 1 d .
C13 C 0.1929(3) 0.5553(3) 0.3802(3) 0.0458(10) Uani 1 1 d .
C18 C 0.1917(3) 0.6409(3) 0.3525(3) 0.0475(10) Uani 1 1 d D
H18 H 0.2573 0.6648 0.3497 0.057 Uiso 1 1 calc RD
C17 C 0.0912(4) 0.6905(3) 0.3289(3) 0.0496(11) Uani 1 1 d .
C16 C -0.0081(4) 0.6585(3) 0.3322(3) 0.0590(12) Uani 1 1 d D
H16 H -0.0750 0.6926 0.3159 0.071 Uiso 1 1 calc RD
C15 C -0.0027(4) 0.5736(3) 0.3607(3) 0.0546(11) Uani 1 1 d .
C14 C 0.0935(4) 0.5213(3) 0.3840(3) 0.0547(11) Uani 1 1 d D
H14 H 0.0927 0.4638 0.4023 0.066 Uiso 1 1 calc RD
N6 N 0.4639(4) 0.4383(3) 0.2753(3) 0.0725(11) Uani 1 1 d D
C21 C 0.5779(5) 0.3981(4) 0.3515(4) 0.128(2) Uani 1 1 d D
H21A H 0.6304 0.4441 0.3933 0.153 Uiso 1 1 calc RD
H21B H 0.5608 0.3617 0.3965 0.153 Uiso 1 1 calc RD
C22 C 0.6438(4) 0.3454(4) 0.3115(5) 0.146(3) Uani 1 1 d D
H22B H 0.5956 0.2969 0.2740 0.219 Uiso 1 1 calc RD
H22C H 0.7166 0.3248 0.3676 0.219 Uiso 1 1 calc RD
H22A H 0.6620 0.3802 0.2669 0.219 Uiso 1 1 calc RD
C20 C 0.4770(6) 0.5882(4) 0.2204(5) 0.146(3) Uani 1 1 d D
H20B H 0.4095 0.6029 0.2300 0.220 Uiso 1 1 calc RD
H20C H 0.4658 0.6113 0.1561 0.220 Uiso 1 1 calc RD
H20A H 0.5481 0.6125 0.2752 0.220 Uiso 1 1 calc RD
C24 C 0.2787(6) 0.3510(4) 0.2057(4) 0.143(3) Uani 1 1 d D
H24B H 0.2662 0.3806 0.2570 0.214 Uiso 1 1 calc RD
H24C H 0.2766 0.2895 0.2148 0.214 Uiso 1 1 calc RD
H24A H 0.2169 0.3669 0.1388 0.214 Uiso 1 1 calc RD
C23 C 0.3826(6) 0.3728(7) 0.2145(6) 0.258(6) Uani 1 1 d D
H23A H 0.3672 0.3852 0.1450 0.309 Uiso 1 1 calc RD
H23B H 0.4289 0.3197 0.2339 0.309 Uiso 1 1 calc RD
C19 C 0.4875(11) 0.5042(6) 0.2202(8) 0.278(7) Uani 1 1 d D
H19A H 0.5699 0.4947 0.2360 0.333 Uiso 1 1 calc RD
H19B H 0.4401 0.4879 0.1488 0.333 Uiso 1 1 calc RD
H6N H 0.441(4) 0.465(3) 0.328(3) 0.122(17) Uiso 1 1 d D

loop_
_atom_site_aniso_label
_atom_site_aniso_U_11
_atom_site_aniso_U_22
_atom_site_aniso_U_33
_atom_site_aniso_U_23
_atom_site_aniso_U_13
_atom_site_aniso_U_12
S1 0.0639(9) 0.0611(8) 0.0938(10) 0.0124(7) 0.0244(8) 0.0033(7)
O1 0.0507(18) 0.0519(18) 0.0642(18) -0.0011(14) 0.0339(16) -0.0071(14)
O5 0.085(3) 0.064(2) 0.146(3) 0.015(2) 0.055(3) -0.003(2)
O4 0.085(3) 0.070(2) 0.109(3) -0.0028(19) 0.041(2) 0.019(2)
O2 0.080(3) 0.111(3) 0.114(3) -0.006(3) 0.061(2) -0.025(2)
O3 0.069(3) 0.146(4) 0.146(3) 0.009(3) 0.070(3) 0.009(2)
N5 0.070(3) 0.063(3) 0.075(3) -0.009(2) 0.029(3) 0.002(3)
N4 0.063(3) 0.105(4) 0.081(3) -0.008(3) 0.043(3) -0.010(3)
N3 0.044(2) 0.043(2) 0.058(2) -0.0016(18) 0.0220(19) -0.0024(18)
N2 0.048(2) 0.049(2) 0.068(2) 0.0006(19) 0.028(2) -0.009(2)
N1 0.056(3) 0.044(2) 0.082(3) 0.0007(19) 0.024(2) -0.007(2)
C1 0.063(3) 0.046(3) 0.058(3) -0.001(2) 0.024(3) -0.015(3)
C2 0.085(4) 0.056(3) 0.073(3) -0.004(3) 0.035(3) -0.007(3)
C3 0.115(5) 0.053(4) 0.073(4) -0.010(3) 0.041(3) -0.013(3)
C4 0.110(5) 0.059(4) 0.071(4) -0.003(3) 0.035(4) -0.027(3)
C10 0.077(4) 0.064(4) 0.047(3) 0.008(3) 0.020(3) -0.021(3)
C9 0.073(4) 0.057(3) 0.035(3) -0.001(2) 0.018(3) -0.013(3)
C8 0.059(3) 0.081(4) 0.052(3) -0.002(2) 0.023(3) -0.021(3)
C7 0.082(4) 0.099(4) 0.067(4) 0.002(3) 0.034(3) -0.008(3)
C6 0.077(4) 0.122(6) 0.077(4) 0.008(4) 0.034(3) -0.028(4)
C5 0.092(5) 0.091(5) 0.068(4) 0.008(3) 0.026(3) -0.040(4)
C11 0.055(3) 0.052(3) 0.048(3) 0.000(2) 0.020(2) -0.008(3)
C12 0.045(3) 0.046(3) 0.046(3) -0.009(2) 0.020(2) -0.006(2)
C13 0.043(3) 0.056(3) 0.038(2) -0.006(2) 0.019(2) -0.008(2)
C18 0.045(3) 0.053(3) 0.042(3) -0.006(2) 0.019(2) -0.003(2)
C17 0.057(3) 0.046(3) 0.041(3) -0.008(2) 0.020(2) -0.004(3)
C16 0.051(3) 0.076(4) 0.051(3) -0.013(3) 0.024(2) 0.001(3)
C15 0.048(3) 0.072(4) 0.051(3) -0.010(2) 0.030(2) -0.014(3)
C14 0.052(3) 0.060(3) 0.056(3) -0.005(2) 0.029(3) -0.005(3)
N6 0.074(3) 0.080(3) 0.082(3) -0.001(3) 0.052(3) 0.004(2)
C21 0.089(4) 0.186(7) 0.101(5) -0.028(4) 0.040(4) 0.039(4)
C22 0.079(4) 0.185(7) 0.168(6) -0.055(5) 0.054(4) 0.020(4)
C20 0.188(7) 0.125(6) 0.187(7) 0.037(5) 0.138(6) -0.005(5)
C24 0.171(7) 0.175(7) 0.097(4) -0.057(4) 0.077(5) -0.084(5)
C23 0.088(5) 0.449(15) 0.255(10) -0.293(11) 0.097(6) -0.117(7)
C19 0.55(2) 0.146(8) 0.379(14) 0.100(9) 0.419(15) 0.119(11)

loop_
_atom_type_symbol
_atom_type_description
_atom_type_scat_dispersion_real
_atom_type_scat_dispersion_imag
_atom_type_scat_source
C C 0.0033 0.0016 'International Tables Vol C Tables 4.2.6.8 and 6.1.1.4'
N N 0.0061 0.0033 'International Tables Vol C Tables 4.2.6.8 and 6.1.1.4'
O O 0.0106 0.0060 'International Tables Vol C Tables 4.2.6.8 and 6.1.1.4'
S S 0.1246 0.1234 'International Tables Vol C Tables 4.2.6.8 and 6.1.1.4'
H H 0.0000 0.0000 'International Tables Vol C Tables 4.2.6.8 and 6.1.1.4'

loop_
_geom_angle_atom_site_label_1
_geom_angle_atom_site_label_2
_geom_angle_atom_site_label_3
_geom_angle
O5 N5 O4 122.7(4)
O5 N5 C17 119.1(4)
O4 N5 C17 118.2(4)
O3 N4 O2 124.9(4)
O3 N4 C15 117.8(5)
O2 N4 C15 117.4(4)
C12 N3 N2 113.6(3)
C11 N2 N3 119.8(3)
C11 N2 H2N 120.1
N3 N2 H2N 120.1
C11 N1 C1 130.7(4)
C11 N1 H1N 114.7
C1 N1 H1N 114.6
C2 C1 N1 124.3(4)
C2 C1 C9 120.2(4)
N1 C1 C9 115.5(4)
C1 C2 C3 120.6(5)
C1 C2 H2 119.7
C3 C2 H2 119.7
C4 C3 C2 120.1(5)
C4 C3 H3 120.0
C2 C3 H3 120.0
C3 C4 C10 121.1(5)
C3 C4 H4 119.5
C10 C4 H4 119.5
C4 C10 C5 121.6(5)
C4 C10 C9 119.6(5)
C5 C10 C9 118.8(5)
C8 C9 C10 117.9(4)
C8 C9 C1 123.7(4)
C10 C9 C1 118.4(4)
C7 C8 C9 121.9(4)
C7 C8 H8 119.0
C9 C8 H8 119.0
C8 C7 C6 120.1(5)
C8 C7 H7 119.9
C6 C7 H7 119.9
C5 C6 C7 120.2(5)
C5 C6 H6 119.9
C7 C6 H6 119.9
C6 C5 C10 121.1(5)
C6 C5 H5 119.5
C10 C5 H5 119.5
N2 C11 N1 111.8(4)
N2 C11 S1 120.8(3)
N1 C11 S1 127.4(3)
O1 C12 N3 127.6(4)
O1 C12 C13 118.3(4)
N3 C12 C13 114.1(4)
C18 C13 C14 119.3(4)
C18 C13 C12 120.6(4)
C14 C13 C12 120.1(4)
C13 C18 C17 118.9(4)
C13 C18 H18 120.5
C17 C18 H18 120.5
C16 C17 C18 122.9(4)
C16 C17 N5 118.0(4)
C18 C17 N5 119.1(4)
C15 C16 C17 116.2(4)
C15 C16 H16 121.9
C17 C16 H16 121.9
C14 C15 C16 123.5(4)
C14 C15 N4 119.0(4)
C16 C15 N4 117.5(4)
C15 C14 C13 119.2(4)
C15 C14 H14 120.4
C13 C14 H14 120.4
C19 N6 C23 115.6(7)
C19 N6 C21 109.9(6)
C23 N6 C21 109.9(6)
C19 N6 H6N 111(2)
C23 N6 H6N 112(2)
C21 N6 H6N 97(2)
C22 C21 N6 117.3(4)
C22 C21 H21A 108.0
N6 C21 H21A 108.0
C22 C21 H21B 108.0
N6 C21 H21B 108.0
H21A C21 H21B 107.2
C21 C22 H22B 109.5
C21 C22 H22C 109.5
H22B C22 H22C 109.5
C21 C22 H22A 109.5
H22B C22 H22A 109.5
H22C C22 H22A 109.5
C19 C20 H20B 109.5
C19 C20 H20C 109.5
H20B C20 H20C 109.5
C19 C20 H20A 109.4
H20B C20 H20A 109.5
H20C C20 H20A 109.5
C23 C24 H24B 109.5
C23 C24 H24C 109.5
H24B C24 H24C 109.5
C23 C24 H24A 109.5
H24B C24 H24A 109.5
H24C C24 H24A 109.5
C24 C23 N6 130.1(5)
C24 C23 H23A 104.7
N6 C23 H23A 104.8
C24 C23 H23B 104.7
N6 C23 H23B 104.7
H23A C23 H23B 105.8
C20 C19 N6 131.4(6)
C20 C19 H19A 104.4
N6 C19 H19A 104.4
C20 C19 H19B 104.4
N6 C19 H19B 104.4
H19A C19 H19B 105.6

loop_
_geom_bond_atom_site_label_1
_geom_bond_atom_site_label_2
_geom_bond_distance
S1 C11 1.662(4)
O1 C12 1.284(4)
O5 N5 1.213(4)
O4 N5 1.228(4)
O2 N4 1.222(4)
O3 N4 1.220(4)
N5 C17 1.469(5)
N4 C15 1.482(5)
N3 C12 1.304(4)
N3 N2 1.406(4)
N2 C11 1.345(4)
N2 H2N 0.8600
N1 C11 1.358(4)
N1 C1 1.403(5)
N1 H1N 0.8600
C1 C2 1.355(5)
C1 C9 1.427(5)
C2 C3 1.418(5)
C2 H2 0.9300
C3 C4 1.359(6)
C3 H3 0.9300
C4 C10 1.388(6)
C4 H4 0.9300
C10 C5 1.426(6)
C10 C9 1.423(5)
C9 C8 1.402(5)
C8 C7 1.363(5)
C8 H8 0.9300
C7 C6 1.403(6)
C7 H7 0.9300
C6 C5 1.348(6)
C6 H6 0.9300
C5 H5 0.9300
C12 C13 1.498(5)
C13 C18 1.379(5)
C13 C14 1.392(4)
C18 C17 1.384(5)
C18 H18 0.9300
C17 C16 1.376(5)
C16 C15 1.368(5)
C16 H16 0.9300
C15 C14 1.365(5)
C14 H14 0.9300
N6 C19 1.420(7)
N6 C23 1.421(7)
N6 C21 1.488(5)
N6 H6N 1.03(2)
C21 C22 1.475(6)
C21 H21A 0.9700
C21 H21B 0.9700
C22 H22B 0.9600
C22 H22C 0.9600
C22 H22A 0.9600
C20 C19 1.303(8)
C20 H20B 0.9600
C20 H20C 0.9600
C20 H20A 0.9600
C24 C23 1.308(7)
C24 H24B 0.9600
C24 H24C 0.9600
C24 H24A 0.9600
C23 H23A 0.9700
C23 H23B 0.9700
C19 H19A 0.9700
C19 H19B 0.9700
